data_4081035
loop_
_publ_author_name
'Zhang, Chunhong'
'Zhang, Hong'
'Zhang, Laiying'
'Wen, Ting Bin'
'He, Xumin'
'Xia, Haiping'

_publ_section_title
;
 Mechanistic Study of Indolizine Heterocycle Formation by
 Ruthenium(II)-Assisted Three-Component Cross-Coupling/Cyclization
;
_journal_issue 13
_journal_name_full Organometallics
_journal_page_first 3738
_journal_paper_doi 10.1021/om400372w
_journal_volume 32
_journal_year 2013
_chemical_formula_moiety 'C44 H36 B Cl2 F4 N O0 P2 Ru, C1H2Cl2'
_chemical_formula_sum 'C45 H38 B Cl4 F4 N O0 P2 Ru'
_chemical_formula_weight 984.38
_chemical_name_systematic
; 
 ? 
;
_space_group_IT_number 2
_symmetry_cell_setting triclinic
_symmetry_space_group_name_Hall '-P 1'
_symmetry_space_group_name_H-M 'P -1'
_atom_sites_solution_hydrogens geom
_atom_sites_solution_primary direct
_atom_sites_solution_secondary difmap
_audit_creation_method SHELXL-97
_cell_angle_alpha 83.862(3)
_cell_angle_beta 80.728(2)
_cell_angle_gamma 87.617(3)
_cell_formula_units_Z 2
_cell_length_a 11.3830(3)
_cell_length_b 12.8300(5)
_cell_length_c 15.3047(4)
_cell_measurement_temperature 173(2)
_cell_measurement_theta_max 28.9352
_cell_measurement_theta_min 2.7306
_cell_volume 2192.63(12)
_computing_cell_refinement 'Bruker FRAMBO'
_computing_data_collection 'Bruker FRAMBO'
_computing_data_reduction 'Bruker SAINT'
_computing_molecular_graphics 'Bruker SHELXTL'
_computing_publication_material 'Bruker SHELXTL'
_computing_structure_refinement 'SHELXL-97 (Sheldrick, 1997)'
_computing_structure_solution 'SHELXS-97 (Sheldrick, 1990)'
_diffrn_ambient_temperature 173(2)
_diffrn_measured_fraction_theta_full 0.999
_diffrn_measured_fraction_theta_max 0.999
_diffrn_measurement_device_type 'multiwire proportional'
_diffrn_measurement_method 'phi and omega scans'
_diffrn_radiation_monochromator graphite
_diffrn_radiation_source 'fine-focus sealed tube'
_diffrn_radiation_type MoK\a
_diffrn_radiation_wavelength 0.71073
_diffrn_reflns_av_R_equivalents 0.0506
_diffrn_reflns_av_sigmaI/netI 0.0503
_diffrn_reflns_limit_h_max 13
_diffrn_reflns_limit_h_min -13
_diffrn_reflns_limit_k_max 15
_diffrn_reflns_limit_k_min -15
_diffrn_reflns_limit_l_max 18
_diffrn_reflns_limit_l_min -18
_diffrn_reflns_number 22325
_diffrn_reflns_theta_full 25.00
_diffrn_reflns_theta_max 25.00
_diffrn_reflns_theta_min 2.74
_exptl_absorpt_coefficient_mu 0.725
_exptl_absorpt_correction_T_max 1.00000
_exptl_absorpt_correction_T_min 0.93829
_exptl_absorpt_correction_type multi-scan
_exptl_crystal_colour yellow
_exptl_crystal_density_diffrn 1.491
_exptl_crystal_density_method 'not measured'
_exptl_crystal_description block
_exptl_crystal_F_000 996
_exptl_crystal_size_max 0.25
_exptl_crystal_size_mid 0.15
_exptl_crystal_size_min 0.1
_refine_diff_density_max 1.185
_refine_diff_density_min -0.841
_refine_diff_density_rms 0.086
_refine_ls_extinction_method none
_refine_ls_goodness_of_fit_ref 0.953
_refine_ls_hydrogen_treatment constr
_refine_ls_matrix_type full
_refine_ls_number_parameters 523
_refine_ls_number_reflns 7703
_refine_ls_number_restraints 0
_refine_ls_restrained_S_all 0.953
_refine_ls_R_factor_all 0.0500
_refine_ls_R_factor_gt 0.0408
_refine_ls_shift/su_max 0.001
_refine_ls_shift/su_mean 0.000
_refine_ls_structure_factor_coef Fsqd
_refine_ls_weighting_details 'calc w=1/[\s^2^(Fo^2^)+(0.1000P)^2^+0.0000P] where P=(Fo^2^+2Fc^2^)/3'
_refine_ls_weighting_scheme calc
_refine_ls_wR_factor_gt 0.1199
_refine_ls_wR_factor_ref 0.1306
_reflns_number_gt 6714
_reflns_number_total 7703
_reflns_threshold_expression >2sigma(I)
_cod_data_source_file om400372w_si_001.cif
_cod_data_source_block 1
_cod_original_sg_symbol_H-M P-1
_cod_database_code 4081035

loop_
_symmetry_equiv_pos_as_xyz
'x, y, z'
'-x, -y, -z'

loop_
_atom_site_label
_atom_site_type_symbol
_atom_site_fract_x
_atom_site_fract_y
_atom_site_fract_z
_atom_site_U_iso_or_equiv
_atom_site_adp_type
_atom_site_occupancy
_atom_site_symmetry_multiplicity
_atom_site_calc_flag
_atom_site_refinement_flags
Ru1 Ru 0.615916(19) 0.815442(19) 0.606521(15) 0.01568(11) Uani 1 1 d .
P1 P 0.71413(7) 0.73114(6) 0.48816(5) 0.01707(19) Uani 1 1 d .
Cl2 Cl 0.47542(7) 0.68637(7) 0.63468(6) 0.0298(2) Uani 1 1 d .
Cl1 Cl 0.67189(7) 0.97989(7) 0.53742(5) 0.0268(2) Uani 1 1 d .
C218 C 0.7502(3) 0.5947(3) 0.5205(2) 0.0204(7) Uani 1 1 d .
C110 C 0.8561(3) 0.7848(3) 0.4302(2) 0.0205(7) Uani 1 1 d .
C214 C 0.8575(3) 0.5655(3) 0.5493(2) 0.0266(8) Uani 1 1 d .
H21A H 0.9163 0.6148 0.5450 0.032 Uiso 1 1 calc R
C316 C 0.6241(3) 0.7277(3) 0.4000(2) 0.0198(7) Uani 1 1 d .
C115 C 0.9252(3) 0.8408(3) 0.4751(2) 0.0228(7) Uani 1 1 d .
H11A H 0.8996 0.8504 0.5346 0.027 Uiso 1 1 calc R
C213 C 0.8779(3) 0.4633(3) 0.5845(2) 0.0365(9) Uani 1 1 d .
H21B H 0.9490 0.4450 0.6055 0.044 Uiso 1 1 calc R
C313 C 0.6371(3) 0.6506(3) 0.3416(2) 0.0258(7) Uani 1 1 d .
H31A H 0.6904 0.5945 0.3487 0.031 Uiso 1 1 calc R
C113 C 1.0334(3) 0.8827(3) 0.4312(2) 0.0270(8) Uani 1 1 d .
H11B H 1.0788 0.9209 0.4613 0.032 Uiso 1 1 calc R
C312 C 0.5416(3) 0.8096(3) 0.3893(2) 0.0239(7) Uani 1 1 d .
H31B H 0.5302 0.8603 0.4291 0.029 Uiso 1 1 calc R
C212 C 0.7922(4) 0.3889(3) 0.5884(3) 0.0403(10) Uani 1 1 d .
H21C H 0.8065 0.3201 0.6108 0.048 Uiso 1 1 calc R
C211 C 0.6634(3) 0.5183(3) 0.5272(2) 0.0253(7) Uani 1 1 d .
H21D H 0.5900 0.5366 0.5099 0.030 Uiso 1 1 calc R
C119 C 1.0721(3) 0.8674(3) 0.3437(2) 0.0280(8) Uani 1 1 d .
H11C H 1.1438 0.8953 0.3147 0.034 Uiso 1 1 calc R
P2 P 0.84986(7) 0.72064(7) 0.81469(5) 0.01793(19) Uani 1 1 d .
N1 N 0.5133(2) 0.8898(2) 0.71137(16) 0.0174(6) Uani 1 1 d .
C1 C 0.7283(3) 0.7672(3) 0.6755(2) 0.0188(7) Uani 1 1 d .
H1A H 0.7915 0.7269 0.6492 0.023 Uiso 1 1 calc R
C4 C 0.5385(3) 0.8924(3) 0.7950(2) 0.0222(7) Uani 1 1 d .
C2 C 0.7275(3) 0.7862(2) 0.7678(2) 0.0184(7) Uani 1 1 d .
C3 C 0.6468(3) 0.8416(3) 0.8185(2) 0.0203(7) Uani 1 1 d .
H3A H 0.6619 0.8484 0.8756 0.024 Uiso 1 1 calc R
C311 C 0.4766(3) 0.8162(3) 0.3201(2) 0.0313(8) Uani 1 1 d .
H31C H 0.4222 0.8715 0.3133 0.038 Uiso 1 1 calc R
C114 C 0.8985(3) 0.7700(3) 0.3413(2) 0.0286(8) Uani 1 1 d .
H11D H 0.8541 0.7321 0.3103 0.034 Uiso 1 1 calc R
C230 C 0.9830(3) 0.7487(3) 0.7366(2) 0.0209(7) Uani 1 1 d .
C225 C 0.8613(3) 0.7596(3) 0.9220(2) 0.0243(7) Uani 1 1 d .
C6 C 0.4113(3) 0.9356(3) 0.6926(2) 0.0228(7) Uani 1 1 d .
H6A H 0.3948 0.9368 0.6350 0.027 Uiso 1 1 calc R
C231 C 1.1092(3) 0.8759(3) 0.6469(2) 0.0341(9) Uani 1 1 d .
H23A H 1.1279 0.9454 0.6279 0.041 Uiso 1 1 calc R
C9 C 0.4603(3) 0.9384(3) 0.8596(2) 0.0275(8) Uani 1 1 d .
H9A H 0.4792 0.9392 0.9164 0.033 Uiso 1 1 calc R
C237 C 1.0098(3) 0.8538(3) 0.7077(2) 0.0266(8) Uani 1 1 d .
H23B H 0.9603 0.9077 0.7297 0.032 Uiso 1 1 calc R
C238 C 1.0554(3) 0.6695(3) 0.7028(2) 0.0288(8) Uani 1 1 d .
H23C H 1.0370 0.5999 0.7215 0.035 Uiso 1 1 calc R
C7 C 0.3298(3) 0.9809(3) 0.7546(2) 0.0289(8) Uani 1 1 d .
H7A H 0.2587 1.0097 0.7392 0.035 Uiso 1 1 calc R
C116 C 1.0055(3) 0.8111(3) 0.2990(2) 0.0343(9) Uani 1 1 d .
H11E H 1.0326 0.8006 0.2399 0.041 Uiso 1 1 calc R
C129 C 0.8256(3) 0.5829(3) 0.8296(2) 0.0261(8) Uani 1 1 d .
C8 C 0.3541(3) 0.9832(3) 0.8397(2) 0.0321(8) Uani 1 1 d .
H8A H 0.3004 1.0141 0.8825 0.039 Uiso 1 1 calc R
C224 C 0.9519(3) 0.8223(3) 0.9347(3) 0.0353(9) Uani 1 1 d .
H22A H 1.0097 0.8455 0.8872 0.042 Uiso 1 1 calc R
C223 C 0.7757(4) 0.7241(4) 0.9929(2) 0.0417(10) Uani 1 1 d .
H22B H 0.7156 0.6810 0.9845 0.050 Uiso 1 1 calc R
C232 C 1.1827(3) 0.7962(4) 0.6131(2) 0.0373(10) Uani 1 1 d .
H23D H 1.2501 0.8127 0.5716 0.045 Uiso 1 1 calc R
C128 C 0.7324(4) 0.5413(3) 0.7964(3) 0.0417(10) Uani 1 1 d .
H12A H 0.6820 0.5846 0.7656 0.050 Uiso 1 1 calc R
C221 C 0.9551(4) 0.8502(4) 1.0197(3) 0.0513(12) Uani 1 1 d .
H22C H 1.0158 0.8919 1.0293 0.062 Uiso 1 1 calc R
C126 C 0.9000(4) 0.5167(3) 0.8760(3) 0.0435(10) Uani 1 1 d .
H12B H 0.9615 0.5446 0.8988 0.052 Uiso 1 1 calc R
C125 C 0.7890(6) 0.3701(4) 0.8541(4) 0.078(2) Uani 1 1 d .
H12C H 0.7767 0.2982 0.8617 0.093 Uiso 1 1 calc R
C124 C 0.7169(6) 0.4338(4) 0.8105(4) 0.0685(16) Uani 1 1 d .
H12D H 0.6547 0.4052 0.7891 0.082 Uiso 1 1 calc R
C123 C 0.8825(5) 0.4104(4) 0.8882(4) 0.0690(17) Uani 1 1 d .
H12E H 0.9321 0.3659 0.9187 0.083 Uiso 1 1 calc R
C219 C 0.6862(4) 0.4167(3) 0.5594(2) 0.0349(9) Uani 1 1 d .
H21E H 0.6293 0.3661 0.5615 0.042 Uiso 1 1 calc R
C317 C 0.4923(3) 0.7403(3) 0.2608(2) 0.0339(9) Uani 1 1 d .
H31D H 0.4502 0.7454 0.2132 0.041 Uiso 1 1 calc R
C235 C 1.1572(3) 0.6937(3) 0.6402(3) 0.0364(9) Uani 1 1 d .
H23E H 1.2068 0.6404 0.6174 0.044 Uiso 1 1 calc R
C227 C 0.8705(4) 0.8171(4) 1.0886(3) 0.0501(12) Uani 1 1 d .
H22D H 0.8730 0.8373 1.1448 0.060 Uiso 1 1 calc R
C226 C 0.7813(4) 0.7542(4) 1.0769(3) 0.0521(12) Uani 1 1 d .
H22E H 0.7244 0.7315 1.1250 0.063 Uiso 1 1 calc R
C314 C 0.5704(3) 0.6576(3) 0.2728(2) 0.0318(8) Uani 1 1 d .
H31E H 0.5787 0.6055 0.2343 0.038 Uiso 1 1 calc R
F2 F 0.6852(2) 0.98666(18) 0.95865(14) 0.0412(6) Uani 1 1 d .
F1 F 0.8534(3) 1.0382(3) 0.8672(2) 0.0777(10) Uani 1 1 d .
B1 B 0.7409(5) 1.0718(4) 0.9095(3) 0.0434(12) Uani 1 1 d .
F3 F 0.7664(3) 1.1403(2) 0.9683(2) 0.0760(9) Uani 1 1 d .
F4 F 0.6822(4) 1.1143(3) 0.8468(3) 0.1187(17) Uani 1 1 d .
Cl1A Cl 0.23488(16) 0.56897(19) 0.87310(12) 0.1065(7) Uani 1 1 d .
Cl1B Cl 0.45257(15) 0.6179(2) 0.92815(16) 0.1302(9) Uani 1 1 d .
C1S C 0.3312(5) 0.6696(5) 0.8832(4) 0.0788(18) Uani 1 1 d .
H1SA H 0.3576 0.7064 0.8250 0.095 Uiso 1 1 calc R
H1SB H 0.2890 0.7196 0.9210 0.095 Uiso 1 1 calc R

loop_
_atom_site_aniso_label
_atom_site_aniso_U_11
_atom_site_aniso_U_22
_atom_site_aniso_U_33
_atom_site_aniso_U_23
_atom_site_aniso_U_13
_atom_site_aniso_U_12
Ru1 0.01505(16) 0.01827(17) 0.01364(16) -0.00169(10) -0.00197(10) -0.00031(10)
P1 0.0179(4) 0.0183(4) 0.0149(4) -0.0017(3) -0.0022(3) -0.0002(3)
Cl2 0.0215(4) 0.0288(5) 0.0378(5) -0.0072(4) 0.0039(3) -0.0075(3)
Cl1 0.0302(4) 0.0205(4) 0.0275(4) 0.0006(3) 0.0003(3) -0.0010(3)
C218 0.0233(16) 0.0212(18) 0.0152(15) -0.0015(13) 0.0014(12) 0.0005(13)
C110 0.0187(16) 0.0241(18) 0.0169(16) 0.0006(13) -0.0006(12) 0.0037(13)
C214 0.0250(17) 0.026(2) 0.0270(18) -0.0024(14) 0.0007(14) 0.0021(14)
C316 0.0198(16) 0.0231(18) 0.0172(16) -0.0002(13) -0.0062(12) -0.0016(13)
C115 0.0212(16) 0.0254(19) 0.0205(16) 0.0009(14) -0.0008(13) -0.0043(13)
C213 0.036(2) 0.039(2) 0.032(2) -0.0023(17) -0.0058(16) 0.0231(18)
C313 0.0260(18) 0.029(2) 0.0230(17) -0.0063(14) -0.0032(13) -0.0001(14)
C113 0.0222(17) 0.0254(19) 0.0334(19) 0.0002(15) -0.0064(14) -0.0016(14)
C312 0.0310(18) 0.0182(18) 0.0247(17) -0.0042(14) -0.0094(14) -0.0014(14)
C212 0.055(3) 0.018(2) 0.040(2) 0.0044(17) 0.0092(19) 0.0084(18)
C211 0.0255(18) 0.0213(19) 0.0279(18) -0.0039(14) 0.0010(14) -0.0027(14)
C119 0.0195(17) 0.029(2) 0.0315(19) 0.0090(15) -0.0008(14) -0.0006(14)
P2 0.0178(4) 0.0169(4) 0.0193(4) -0.0010(3) -0.0040(3) -0.0004(3)
N1 0.0187(13) 0.0166(14) 0.0169(13) -0.0017(11) -0.0025(10) -0.0026(10)
C1 0.0132(15) 0.0222(18) 0.0210(16) -0.0050(13) -0.0010(12) 0.0012(12)
C4 0.0207(16) 0.0225(18) 0.0230(17) -0.0052(14) -0.0004(13) -0.0005(13)
C2 0.0164(15) 0.0188(17) 0.0205(16) 0.0002(13) -0.0060(12) -0.0011(12)
C3 0.0231(17) 0.0230(18) 0.0160(15) -0.0029(13) -0.0062(12) 0.0015(13)
C311 0.0315(19) 0.028(2) 0.037(2) 0.0067(16) -0.0179(16) -0.0013(15)
C114 0.0239(18) 0.042(2) 0.0204(17) -0.0026(15) -0.0040(14) -0.0038(15)
C230 0.0150(15) 0.0291(19) 0.0180(16) 0.0030(14) -0.0040(12) -0.0029(13)
C225 0.0306(18) 0.0235(19) 0.0212(17) -0.0024(14) -0.0123(14) 0.0059(14)
C6 0.0245(17) 0.0253(19) 0.0189(16) -0.0043(14) -0.0039(13) 0.0019(14)
C231 0.0295(19) 0.035(2) 0.037(2) 0.0119(17) -0.0100(16) -0.0087(16)
C9 0.0268(18) 0.038(2) 0.0196(17) -0.0098(15) -0.0055(13) 0.0073(15)
C237 0.0239(17) 0.026(2) 0.0312(19) 0.0013(15) -0.0104(14) 0.0006(14)
C238 0.0257(18) 0.029(2) 0.0300(19) 0.0026(15) -0.0019(14) -0.0010(15)
C7 0.0236(18) 0.032(2) 0.032(2) -0.0051(16) -0.0071(14) 0.0087(14)
C116 0.0299(19) 0.053(3) 0.0171(17) -0.0011(16) 0.0024(14) 0.0040(17)
C129 0.0320(19) 0.0189(18) 0.0240(17) -0.0014(14) 0.0060(14) -0.0024(14)
C8 0.0307(19) 0.037(2) 0.0287(19) -0.0124(16) -0.0006(15) 0.0104(16)
C224 0.035(2) 0.040(2) 0.035(2) -0.0085(17) -0.0152(16) 0.0013(17)
C223 0.047(2) 0.052(3) 0.026(2) -0.0017(18) -0.0062(17) 0.0024(19)
C232 0.0200(18) 0.058(3) 0.030(2) 0.0098(18) 0.0002(15) -0.0045(17)
C128 0.047(2) 0.036(2) 0.039(2) -0.0079(18) 0.0076(18) -0.0216(19)
C221 0.060(3) 0.051(3) 0.058(3) -0.026(2) -0.042(2) 0.014(2)
C126 0.050(2) 0.029(2) 0.045(2) 0.0085(19) 0.0004(19) 0.0105(18)
C125 0.119(5) 0.020(3) 0.079(4) -0.009(3) 0.041(4) -0.022(3)
C124 0.093(4) 0.034(3) 0.075(4) -0.018(3) 0.014(3) -0.032(3)
C123 0.092(4) 0.032(3) 0.063(3) 0.014(2) 0.026(3) 0.024(3)
C219 0.044(2) 0.022(2) 0.036(2) -0.0020(16) 0.0041(17) -0.0028(16)
C317 0.041(2) 0.038(2) 0.0269(19) 0.0068(17) -0.0190(16) -0.0150(17)
C235 0.0226(18) 0.047(3) 0.036(2) -0.0032(18) 0.0033(15) 0.0064(16)
C227 0.072(3) 0.059(3) 0.026(2) -0.018(2) -0.026(2) 0.031(2)
C226 0.065(3) 0.067(3) 0.023(2) -0.003(2) -0.003(2) 0.011(2)
C314 0.038(2) 0.036(2) 0.0239(18) -0.0105(16) -0.0059(15) -0.0089(17)
F2 0.0576(15) 0.0377(14) 0.0284(11) -0.0059(10) -0.0015(10) -0.0167(11)
F1 0.0681(19) 0.095(3) 0.0596(18) 0.0089(17) 0.0094(15) -0.0025(17)
B1 0.052(3) 0.032(3) 0.046(3) 0.011(2) -0.017(2) -0.007(2)
F3 0.089(2) 0.0469(18) 0.096(2) -0.0183(17) -0.0160(18) -0.0208(16)
F4 0.107(3) 0.113(3) 0.140(4) 0.060(3) -0.080(3) -0.011(2)
Cl1A 0.0890(12) 0.1461(19) 0.0844(12) -0.0013(11) -0.0134(9) -0.0319(12)
Cl1B 0.0576(10) 0.182(3) 0.1431(19) 0.0143(17) -0.0149(11) 0.0056(12)
C1S 0.086(4) 0.069(4) 0.071(4) 0.006(3) 0.011(3) -0.003(3)

loop_
_atom_type_symbol
_atom_type_description
_atom_type_scat_dispersion_real
_atom_type_scat_dispersion_imag
_atom_type_scat_source
C C 0.0033 0.0016 'International Tables Vol C Tables 4.2.6.8 and 6.1.1.4'
H H 0.0000 0.0000 'International Tables Vol C Tables 4.2.6.8 and 6.1.1.4'
B B 0.0013 0.0007 'International Tables Vol C Tables 4.2.6.8 and 6.1.1.4'
N N 0.0061 0.0033 'International Tables Vol C Tables 4.2.6.8 and 6.1.1.4'
O O 0.0106 0.0060 'International Tables Vol C Tables 4.2.6.8 and 6.1.1.4'
F F 0.0171 0.0103 'International Tables Vol C Tables 4.2.6.8 and 6.1.1.4'
P P 0.1023 0.0942 'International Tables Vol C Tables 4.2.6.8 and 6.1.1.4'
Cl Cl 0.1484 0.1585 'International Tables Vol C Tables 4.2.6.8 and 6.1.1.4'
Ru Ru -1.2594 0.8363 'International Tables Vol C Tables 4.2.6.8 and 6.1.1.4'

loop_
_geom_angle_atom_site_label_1
_geom_angle_atom_site_label_2
_geom_angle_atom_site_label_3
_geom_angle
C1 Ru1 N1 92.62(12)
C1 Ru1 Cl2 103.81(10)
N1 Ru1 Cl2 86.93(7)
C1 Ru1 P1 91.12(10)
N1 Ru1 P1 175.44(7)
Cl2 Ru1 P1 89.65(3)
C1 Ru1 Cl1 107.96(10)
N1 Ru1 Cl1 88.69(7)
Cl2 Ru1 Cl1 148.08(3)
P1 Ru1 Cl1 92.64(3)
C218 P1 C316 105.01(15)
C218 P1 C110 104.11(15)
C316 P1 C110 104.17(14)
C218 P1 Ru1 112.47(10)
C316 P1 Ru1 112.37(11)
C110 P1 Ru1 117.55(11)
C214 C218 C211 118.4(3)
C214 C218 P1 121.2(3)
C211 C218 P1 120.0(3)
C115 C110 C114 118.3(3)
C115 C110 P1 119.9(2)
C114 C110 P1 121.8(3)
C213 C214 C218 120.7(3)
C313 C316 C312 118.9(3)
C313 C316 P1 123.5(3)
C312 C316 P1 117.5(3)
C110 C115 C113 120.3(3)
C212 C213 C214 119.8(3)
C314 C313 C316 119.8(3)
C119 C113 C115 119.9(3)
C311 C312 C316 120.7(3)
C219 C212 C213 120.0(4)
C219 C211 C218 120.4(3)
C113 C119 C116 120.3(3)
C129 P2 C225 106.84(16)
C129 P2 C230 110.04(16)
C225 P2 C230 111.46(16)
C129 P2 C2 108.75(16)
C225 P2 C2 112.50(15)
C230 P2 C2 107.23(14)
C6 N1 C4 117.8(3)
C6 N1 Ru1 115.2(2)
C4 N1 Ru1 126.9(2)
C2 C1 Ru1 125.8(2)
N1 C4 C9 121.4(3)
N1 C4 C3 119.5(3)
C9 C4 C3 119.1(3)
C3 C2 C1 127.5(3)
C3 C2 P2 119.7(2)
C1 C2 P2 112.7(2)
C2 C3 C4 127.6(3)
C312 C311 C317 119.9(4)
C116 C114 C110 120.8(3)
C238 C230 C237 120.1(3)
C238 C230 P2 121.1(3)
C237 C230 P2 118.7(3)
C224 C225 C223 120.6(3)
C224 C225 P2 121.9(3)
C223 C225 P2 117.5(3)
N1 C6 C7 123.1(3)
C237 C231 C232 120.8(4)
C8 C9 C4 120.0(3)
C231 C237 C230 119.1(3)
C230 C238 C235 119.9(3)
C6 C7 C8 119.6(3)
C119 C116 C114 120.4(3)
C126 C129 C128 120.0(4)
C126 C129 P2 119.3(3)
C128 C129 P2 120.7(3)
C7 C8 C9 118.1(3)
C225 C224 C221 118.9(4)
C225 C223 C226 118.8(4)
C235 C232 C231 120.6(3)
C124 C128 C129 118.3(5)
C227 C221 C224 120.5(4)
C123 C126 C129 120.1(5)
C124 C125 C123 120.7(5)
C125 C124 C128 121.8(5)
C126 C123 C125 119.1(5)
C212 C219 C211 120.7(4)
C314 C317 C311 119.6(3)
C232 C235 C238 119.4(4)
C221 C227 C226 121.0(4)
C227 C226 C223 120.1(4)
C317 C314 C313 121.0(4)
F4 B1 F2 113.0(4)
F4 B1 F3 115.1(5)
F2 B1 F3 108.0(4)
F4 B1 F1 107.3(4)
F2 B1 F1 108.4(4)
F3 B1 F1 104.6(4)
Cl1B C1S Cl1A 110.2(4)

loop_
_geom_bond_atom_site_label_1
_geom_bond_atom_site_label_2
_geom_bond_distance
Ru1 C1 1.834(3)
Ru1 N1 2.117(3)
Ru1 Cl2 2.3089(8)
Ru1 P1 2.3167(8)
Ru1 Cl1 2.3223(8)
P1 C218 1.816(3)
P1 C316 1.826(3)
P1 C110 1.837(3)
C218 C214 1.389(5)
C218 C211 1.405(5)
C110 C115 1.391(5)
C110 C114 1.398(4)
C214 C213 1.388(5)
C316 C313 1.391(5)
C316 C312 1.394(5)
C115 C113 1.403(4)
C213 C212 1.383(6)
C313 C314 1.388(5)
C113 C119 1.373(5)
C312 C311 1.379(5)
C212 C219 1.372(6)
C211 C219 1.373(5)
C119 C116 1.372(5)
P2 C129 1.785(4)
P2 C225 1.792(3)
P2 C230 1.796(3)
P2 C2 1.805(3)
N1 C6 1.338(4)
N1 C4 1.360(4)
C1 C2 1.458(4)
C4 C9 1.385(5)
C4 C3 1.449(5)
C2 C3 1.336(5)
C311 C317 1.388(6)
C114 C116 1.381(5)
C230 C238 1.373(5)
C230 C237 1.404(5)
C225 C224 1.384(5)
C225 C223 1.388(5)
C6 C7 1.373(5)
C231 C237 1.363(5)
C231 C232 1.383(6)
C9 C8 1.381(5)
C238 C235 1.401(5)
C7 C8 1.379(5)
C129 C126 1.396(5)
C129 C128 1.395(5)
C224 C221 1.393(6)
C223 C226 1.392(6)
C232 C235 1.365(6)
C128 C124 1.388(6)
C221 C227 1.352(7)
C126 C123 1.376(7)
C125 C124 1.337(9)
C125 C123 1.399(9)
C317 C314 1.372(6)
C227 C226 1.368(7)
F2 B1 1.375(5)
F1 B1 1.411(6)
B1 F4 1.315(6)
B1 F3 1.393(6)
Cl1A C1S 1.763(6)
Cl1B C1S 1.719(7)
